data_2215696
loop_
_publ_author_name
'Du, Chao'
'Yang, Shi-Yao'
'Huang, Rong-Bin'

_publ_section_title
Poly[bis(\m~3~-benzene-1,4-dicarboxylato-\k^4^<i>O</i>:<i>O</i>':<i>O</i>'',<i>O</i>''')bis(1-methylpyrrolidin-2-one-\k<i>O</i>)dilead(II)]
_journal_coeditor_code WW2082
_journal_issue 10
_journal_name_full 'Acta Crystallographica Section E'
_journal_page_first m2476
_journal_page_last m2476
_journal_paper_doi 10.1107/S1600536807037981
_journal_volume 63
_journal_year 2007
_chemical_formula_iupac '[Pb2 (C8 H4 O4)2 (C5 H9 N O)2]'
_chemical_formula_moiety 'C26 H26 N2 O10 Pb2'
_chemical_formula_sum 'C26 H26 N2 O10 Pb2'
_chemical_formula_weight 940.87
_chemical_name_systematic
;
Poly[bis(\m~3~-benzene-1,4-dicarboxylato-\k^4^O:O':O'',O''')bis(1-
methylpyrrolidin-2-one-\kO)dilead(II)]
;
_space_group_IT_number 2
_symmetry_cell_setting triclinic
_symmetry_space_group_name_Hall '-P 1'
_symmetry_space_group_name_H-M 'P -1'
_atom_sites_solution_hydrogens geom
_atom_sites_solution_primary direct
_atom_sites_solution_secondary difmap
_audit_creation_method SHELXL97
_cell_angle_alpha 78.521(3)
_cell_angle_beta 83.357(3)
_cell_angle_gamma 77.113(3)
_cell_formula_units_Z 2
_cell_length_a 6.7327(11)
_cell_length_b 10.1503(17)
_cell_length_c 20.249(3)
_cell_measurement_reflns_used 7207
_cell_measurement_temperature 223(2)
_cell_measurement_theta_max 28.59
_cell_measurement_theta_min 2.49
_cell_volume 1318.3(4)
_computing_cell_refinement 'SAINT (Bruker, 2001)'
_computing_data_collection 'SMART (Bruker, 2001)'
_computing_data_reduction SAINT
_computing_molecular_graphics 'ORTEP-3 for Windows (Farrugia, 1997)'
_computing_publication_material SHELXL97
_computing_structure_refinement 'SHELXL97 (Sheldrick, 1997)'
_computing_structure_solution 'SHELXS97 (Sheldrick, 1997)'
_diffrn_ambient_temperature 223(2)
_diffrn_measured_fraction_theta_full 0.992
_diffrn_measured_fraction_theta_max 0.911
_diffrn_measurement_device_type 'Bruker APEX area-detector'
_diffrn_measurement_method '\f and \w'
_diffrn_radiation_monochromator graphite
_diffrn_radiation_source 'fine-focus sealed tube'
_diffrn_radiation_type MoK\a
_diffrn_radiation_wavelength 0.71073
_diffrn_reflns_av_R_equivalents 0.0384
_diffrn_reflns_av_sigmaI/netI 0.0485
_diffrn_reflns_limit_h_max 8
_diffrn_reflns_limit_h_min -8
_diffrn_reflns_limit_k_max 13
_diffrn_reflns_limit_k_min -13
_diffrn_reflns_limit_l_max 26
_diffrn_reflns_limit_l_min -26
_diffrn_reflns_number 15362
_diffrn_reflns_theta_full 27.00
_diffrn_reflns_theta_max 28.63
_diffrn_reflns_theta_min 1.03
_diffrn_standards_number 0
_exptl_absorpt_coefficient_mu 12.816
_exptl_absorpt_correction_T_max 0.6997
_exptl_absorpt_correction_T_min 0.2063
_exptl_absorpt_correction_type multi-scan
_exptl_absorpt_process_details '(SADABS; Bruker, 2001)'
_exptl_crystal_colour light-yellow
_exptl_crystal_density_diffrn 2.370
_exptl_crystal_density_method 'not measured'
_exptl_crystal_description plate
_exptl_crystal_F_000 880
_exptl_crystal_size_max 0.18
_exptl_crystal_size_mid 0.10
_exptl_crystal_size_min 0.03
_refine_diff_density_max 2.376
_refine_diff_density_min -1.533
_refine_ls_extinction_method none
_refine_ls_goodness_of_fit_ref 1.041
_refine_ls_hydrogen_treatment constr
_refine_ls_matrix_type full
_refine_ls_number_parameters 361
_refine_ls_number_reflns 6153
_refine_ls_number_restraints 0
_refine_ls_restrained_S_all 1.041
_refine_ls_R_factor_all 0.0396
_refine_ls_R_factor_gt 0.0334
_refine_ls_shift/su_max 0.001
_refine_ls_shift/su_mean 0.000
_refine_ls_structure_factor_coef Fsqd
_refine_ls_weighting_details 'calc w = 1/[\s^2^(Fo^2^)+(0.0336P)^2^+2.0349P] where P=(Fo^2^+2Fc^2^)/3'
_refine_ls_weighting_scheme calc
_refine_ls_wR_factor_gt 0.0764
_refine_ls_wR_factor_ref 0.0792
_reflns_number_gt 5400
_reflns_number_total 6153
_reflns_threshold_expression I>2\s(I)
_cod_data_source_file ww2082.cif
_cod_data_source_block I
_cod_database_code 2215696
_cod_database_fobs_code 2215696

loop_
_symmetry_equiv_pos_as_xyz
'x, y, z'
'-x, -y, -z'

loop_
_atom_site_type_symbol
_atom_site_label
_atom_site_fract_x
_atom_site_fract_y
_atom_site_fract_z
_atom_site_U_iso_or_equiv
_atom_site_adp_type
_atom_site_calc_flag
_atom_site_refinement_flags
_atom_site_occupancy
Pb Pb1 0.49390(3) 0.79973(2) 0.293309(10) 0.01922(7) Uani d . 1
Pb Pb2 0.07338(3) 0.681658(19) 0.205959(10) 0.01888(7) Uani d . 1
O O1 0.3686(6) 0.5548(4) 0.2779(2) 0.0249(9) Uani d . 1
O O2 0.6821(6) 0.5951(4) 0.2572(2) 0.0245(9) Uani d . 1
O O3 0.7606(6) -0.1078(4) 0.2138(2) 0.0220(8) Uani d . 1
O O4 1.0651(6) -0.0907(4) 0.2364(2) 0.0294(10) Uani d . 1
O O5 0.8092(6) 0.7332(4) 0.3482(2) 0.0248(9) Uani d . 1
O O6 0.5560(6) 0.6398(5) 0.4009(2) 0.0306(10) Uani d . 1
O O7 0.3786(6) 0.7598(4) 0.1514(2) 0.0282(9) Uani d . 1
O O8 0.1058(6) 0.8232(4) 0.0934(2) 0.0294(10) Uani d . 1
O O9 0.4368(8) 0.9887(5) 0.3696(3) 0.0462(13) Uani d . 1
O O10 0.1395(8) 0.4857(5) 0.1317(3) 0.0397(12) Uani d . 1
C C1 0.6404(8) 0.3726(5) 0.2533(3) 0.0211(12) Uani d . 1
C C2 0.8410(9) 0.3127(6) 0.2657(3) 0.0257(13) Uani d . 1
H H2A 0.9255 0.3641 0.2786 0.031 Uiso calc R 1
C C3 0.9179(9) 0.1773(6) 0.2592(3) 0.0251(13) Uani d . 1
H H3A 1.0531 0.1354 0.2690 0.030 Uiso calc R 1
C C4 0.7941(8) 0.1038(5) 0.2381(3) 0.0191(11) Uani d . 1
C C5 0.5969(9) 0.1660(6) 0.2233(3) 0.0237(12) Uani d . 1
H H5A 0.5155 0.1169 0.2072 0.028 Uiso calc R 1
C C6 0.5179(9) 0.2987(6) 0.2316(3) 0.0241(12) Uani d . 1
H H6A 0.3817 0.3394 0.2227 0.029 Uiso calc R 1
C C7 0.5572(9) 0.5174(5) 0.2632(3) 0.0206(11) Uani d . 1
C C8 0.8810(9) -0.0405(6) 0.2293(3) 0.0206(11) Uani d . 1
C C9 0.8759(9) 0.5726(6) 0.4494(3) 0.0211(11) Uani d . 1
C C10 1.0735(9) 0.5929(6) 0.4484(3) 0.0270(13) Uani d . 1
H H10A 1.1236 0.6555 0.4133 0.032 Uiso calc R 1
C C11 0.7381(9) 0.6534(6) 0.3962(3) 0.0231(12) Uani d . 1
C C12 0.8054(9) 0.4786(6) 0.5013(3) 0.0238(12) Uani d . 1
H H12A 0.6722 0.4640 0.5018 0.029 Uiso calc R 1
C C13 0.2876(9) 0.8267(6) 0.1006(3) 0.0228(12) Uani d . 1
C C14 0.3981(8) 0.9159(5) 0.0480(3) 0.0205(11) Uani d . 1
C C15 0.5835(8) 0.9424(6) 0.0614(3) 0.0216(12) Uani d . 1
H H15A 0.6399 0.9026 0.1029 0.026 Uiso calc R 1
C C16 0.3171(8) 0.9733(6) -0.0138(3) 0.0226(12) Uani d . 1
H H16A 0.1938 0.9544 -0.0230 0.027 Uiso calc R 1
C C17 0.5294(12) 1.0507(7) 0.3975(3) 0.0365(16) Uani d . 1
C C18 0.7348(12) 0.9995(7) 0.4256(4) 0.0421(17) Uani d . 1
H H18A 0.7333 0.9176 0.4605 0.050 Uiso calc R 1
H H18B 0.8398 0.9759 0.3897 0.050 Uiso calc R 1
C C19 0.7776(14) 1.1124(10) 0.4549(5) 0.065(3) Uani d . 1
H H19A 0.9021 1.1409 0.4325 0.079 Uiso calc R 1
H H19B 0.7954 1.0826 0.5033 0.079 Uiso calc R 1
C C20 0.5956(13) 1.2285(8) 0.4433(4) 0.0471(19) Uani d . 1
H H20A 0.5307 1.2525 0.4864 0.057 Uiso calc R 1
H H20B 0.6363 1.3099 0.4152 0.057 Uiso calc R 1
C C21 0.2615(12) 1.2598(8) 0.3909(4) 0.0442(18) Uani d . 1
H H21A 0.1928 1.2076 0.3691 0.066 Uiso calc R 1
H H21B 0.2799 1.3432 0.3600 0.066 Uiso calc R 1
H H21C 0.1795 1.2834 0.4311 0.066 Uiso calc R 1
C C22 -0.0052(11) 0.4676(7) 0.1046(3) 0.0350(15) Uani d . 1
C C23 -0.1965(10) 0.5733(7) 0.0896(4) 0.0381(16) Uani d . 1
H H23A -0.2691 0.5997 0.1313 0.046 Uiso calc R 1
H H23B -0.1648 0.6556 0.0595 0.046 Uiso calc R 1
C C24 -0.3207(14) 0.5057(10) 0.0563(4) 0.060(2) Uani d . 1
H H24A -0.3416 0.5545 0.0099 0.072 Uiso calc R 1
H H24B -0.4545 0.5058 0.0811 0.072 Uiso calc R 1
C C25 -0.2025(14) 0.3580(10) 0.0561(4) 0.057(2) Uani d . 1
H H25A -0.2762 0.2916 0.0844 0.068 Uiso calc R 1
H H25B -0.1780 0.3379 0.0101 0.068 Uiso calc R 1
C C26 0.1454(15) 0.2341(8) 0.0906(5) 0.062(3) Uani d . 1
H H26A 0.2605 0.2524 0.1094 0.093 Uiso calc R 1
H H26B 0.1886 0.2087 0.0466 0.093 Uiso calc R 1
H H26C 0.0950 0.1595 0.1205 0.093 Uiso calc R 1
N N1 0.4575(9) 1.1788(6) 0.4093(3) 0.0355(13) Uani d . 1
N N2 -0.0156(11) 0.3562(6) 0.0834(3) 0.0448(15) Uani d . 1

loop_
_atom_site_aniso_label
_atom_site_aniso_U_11
_atom_site_aniso_U_22
_atom_site_aniso_U_33
_atom_site_aniso_U_12
_atom_site_aniso_U_13
_atom_site_aniso_U_23
Pb1 0.01844(12) 0.01974(11) 0.01939(12) -0.00224(8) -0.00335(8) -0.00412(8)
Pb2 0.01798(12) 0.01763(11) 0.02114(12) -0.00417(8) -0.00126(8) -0.00327(8)
O1 0.019(2) 0.024(2) 0.028(2) 0.0010(16) -0.0018(17) -0.0013(17)
O2 0.023(2) 0.0189(19) 0.032(2) -0.0030(16) -0.0017(17) -0.0068(17)
O3 0.024(2) 0.0224(19) 0.023(2) -0.0090(17) -0.0032(16) -0.0054(16)
O4 0.024(2) 0.022(2) 0.043(3) -0.0011(18) -0.0036(19) -0.0104(19)
O5 0.025(2) 0.028(2) 0.018(2) -0.0050(17) -0.0075(16) 0.0043(17)
O6 0.023(2) 0.045(3) 0.022(2) -0.010(2) -0.0072(17) 0.0041(19)
O7 0.025(2) 0.033(2) 0.021(2) -0.0061(18) -0.0024(17) 0.0083(18)
O8 0.025(2) 0.038(2) 0.025(2) -0.0110(19) -0.0041(17) 0.0025(19)
O9 0.056(3) 0.043(3) 0.050(3) -0.018(3) -0.002(3) -0.025(3)
O10 0.042(3) 0.047(3) 0.035(3) -0.006(2) -0.010(2) -0.019(2)
C1 0.020(3) 0.019(3) 0.022(3) 0.000(2) 0.000(2) -0.005(2)
C2 0.023(3) 0.024(3) 0.032(3) -0.007(2) -0.004(2) -0.006(3)
C3 0.020(3) 0.026(3) 0.029(3) -0.001(2) 0.001(2) -0.008(2)
C4 0.022(3) 0.019(3) 0.015(3) -0.004(2) -0.003(2) 0.000(2)
C5 0.025(3) 0.025(3) 0.025(3) -0.010(2) -0.005(2) -0.004(2)
C6 0.026(3) 0.023(3) 0.023(3) -0.003(2) -0.006(2) -0.004(2)
C7 0.024(3) 0.019(3) 0.017(3) -0.002(2) -0.003(2) -0.001(2)
C8 0.022(3) 0.022(3) 0.016(3) -0.003(2) 0.001(2) -0.003(2)
C9 0.021(3) 0.025(3) 0.017(3) -0.005(2) -0.002(2) -0.005(2)
C10 0.029(3) 0.031(3) 0.021(3) -0.011(3) -0.003(2) 0.003(2)
C11 0.026(3) 0.029(3) 0.016(3) -0.007(2) -0.002(2) -0.008(2)
C12 0.019(3) 0.031(3) 0.022(3) -0.008(2) -0.006(2) 0.000(2)
C13 0.024(3) 0.021(3) 0.021(3) -0.001(2) 0.002(2) -0.003(2)
C14 0.020(3) 0.019(3) 0.020(3) -0.001(2) 0.001(2) -0.001(2)
C15 0.019(3) 0.027(3) 0.016(3) -0.001(2) -0.004(2) 0.000(2)
C16 0.016(3) 0.028(3) 0.024(3) -0.002(2) -0.005(2) -0.008(2)
C17 0.056(5) 0.036(4) 0.021(3) -0.019(3) 0.005(3) -0.006(3)
C18 0.052(5) 0.040(4) 0.032(4) -0.005(3) 0.004(3) -0.010(3)
C19 0.049(5) 0.086(7) 0.076(7) -0.024(5) -0.003(5) -0.036(6)
C20 0.063(5) 0.052(4) 0.039(4) -0.027(4) 0.002(4) -0.023(4)
C21 0.053(5) 0.048(4) 0.036(4) -0.017(4) 0.008(3) -0.015(3)
C22 0.046(4) 0.038(4) 0.023(3) -0.015(3) 0.006(3) -0.007(3)
C23 0.033(4) 0.047(4) 0.030(4) -0.001(3) -0.003(3) -0.004(3)
C24 0.059(6) 0.090(7) 0.040(5) -0.023(5) -0.009(4) -0.024(5)
C25 0.073(6) 0.086(7) 0.030(4) -0.050(5) 0.005(4) -0.021(4)
C26 0.089(7) 0.036(4) 0.050(5) 0.004(4) 0.005(5) -0.008(4)
N1 0.045(4) 0.036(3) 0.032(3) -0.019(3) 0.003(3) -0.014(3)
N2 0.067(4) 0.040(3) 0.031(3) -0.016(3) 0.000(3) -0.010(3)

loop_
_atom_type_symbol
_atom_type_description
_atom_type_scat_dispersion_real
_atom_type_scat_dispersion_imag
_atom_type_scat_source
C C 0.0033 0.0016 'International Tables Vol C Tables 4.2.6.8 and 6.1.1.4'
H H 0.0000 0.0000 'International Tables Vol C Tables 4.2.6.8 and 6.1.1.4'
N N 0.0061 0.0033 'International Tables Vol C Tables 4.2.6.8 and 6.1.1.4'
O O 0.0106 0.0060 'International Tables Vol C Tables 4.2.6.8 and 6.1.1.4'
Pb Pb -3.3944 10.1111 'International Tables Vol C Tables 4.2.6.8 and 6.1.1.4'

loop_
_geom_angle_atom_site_label_1
_geom_angle_atom_site_label_2
_geom_angle_atom_site_label_3
_geom_angle_site_symmetry_1
_geom_angle_site_symmetry_3
_geom_angle
_geom_angle_publ_flag
O2 Pb1 O5 . . 72.48(14) yes
O2 Pb1 O6 . . 77.41(15) yes
O5 Pb1 O6 . . 53.70(13) yes
O2 Pb1 O3 . 1_565 79.52(13) yes
O5 Pb1 O3 . 1_565 72.31(13) yes
O6 Pb1 O3 . 1_565 125.39(13) yes
O2 Pb1 O9 . . 152.10(16) yes
O5 Pb1 O9 . . 79.82(16) yes
O6 Pb1 O9 . . 83.63(16) yes
O3 Pb1 O9 1_565 . 95.47(15) yes
O2 Pb1 C11 . . 72.56(15) no
O5 Pb1 C11 . . 26.86(15) no
O6 Pb1 C11 . . 26.85(15) no
O3 Pb1 C11 1_565 . 98.80(15) no
O9 Pb1 C11 . . 81.26(17) no
O7 Pb2 O8 . . 53.45(13) yes
O7 Pb2 O4 . 1_465 72.48(14) yes
O8 Pb2 O4 . 1_465 79.12(15) yes
O7 Pb2 O1 . . 72.97(13) yes
O8 Pb2 O1 . . 125.62(13) yes
O4 Pb2 O1 1_465 . 94.54(13) yes
O7 Pb2 O10 . . 90.42(15) yes
O8 Pb2 O10 . . 80.92(15) yes
O4 Pb2 O10 1_465 . 159.02(16) yes
O1 Pb2 O10 . . 91.84(14) yes
O7 Pb2 O3 . 1_465 111.17(13) yes
O8 Pb2 O3 . 1_465 78.39(13) yes
O4 Pb2 O3 1_465 1_465 50.44(12) yes
O1 Pb2 O3 . 1_465 136.11(13) yes
O10 Pb2 O3 . 1_465 130.70(13) yes
O7 Pb2 C13 . . 26.71(15) no
O8 Pb2 C13 . . 26.80(15) no
O4 Pb2 C13 1_465 . 72.88(16) no
O1 Pb2 C13 . . 99.48(15) no
O10 Pb2 C13 . . 86.36(16) no
O3 Pb2 C13 1_465 . 94.22(14) no
C7 O1 Pb2 . . 132.2(4) no
C7 O2 Pb1 . . 105.6(3) no
C8 O3 Pb1 . 1_545 124.5(4) no
C8 O3 Pb2 . 1_645 89.4(3) no
Pb1 O3 Pb2 1_545 1_645 106.20(13) no
C8 O4 Pb2 . 1_645 97.9(3) no
C11 O5 Pb1 . . 93.2(3) no
C11 O6 Pb1 . . 90.9(3) no
C13 O7 Pb2 . . 92.7(3) no
C13 O8 Pb2 . . 91.6(3) no
C17 O9 Pb1 . . 142.2(5) no
C22 O10 Pb2 . . 118.8(4) no
C2 C1 C6 . . 120.0(5) no
C2 C1 C7 . . 119.5(5) no
C6 C1 C7 . . 120.5(5) no
C1 C2 C3 . . 120.1(5) no
C1 C2 H2A . . 119.9 no
C3 C2 H2A . . 119.9 no
C2 C3 C4 . . 119.5(5) no
C2 C3 H3A . . 120.3 no
C4 C3 H3A . . 120.3 no
C5 C4 C3 . . 120.0(5) no
C5 C4 C8 . . 121.2(5) no
C3 C4 C8 . . 118.8(5) no
C6 C5 C4 . . 120.9(5) no
C6 C5 H5A . . 119.6 no
C4 C5 H5A . . 119.6 no
C5 C6 C1 . . 119.5(5) no
C5 C6 H6A . . 120.3 no
C1 C6 H6A . . 120.3 no
O2 C7 O1 . . 123.4(5) no
O2 C7 C1 . . 117.4(5) no
O1 C7 C1 . . 119.2(5) no
O4 C8 O3 . . 122.3(5) no
O4 C8 C4 . . 120.4(5) no
O3 C8 C4 . . 117.4(5) no
C10 C9 C12 . . 119.3(5) no
C10 C9 C11 . . 120.5(5) no
C12 C9 C11 . . 120.1(5) no
C12 C10 C9 2_766 . 119.6(6) no
C12 C10 H10A 2_766 . 120.2 no
C9 C10 H10A . . 120.2 no
O6 C11 O5 . . 122.3(5) no
O6 C11 C9 . . 119.2(5) no
O5 C11 C9 . . 118.6(5) no
O6 C11 Pb1 . . 62.3(3) no
O5 C11 Pb1 . . 60.0(3) no
C9 C11 Pb1 . . 177.6(4) no
C10 C12 C9 2_766 . 121.0(5) no
C10 C12 H12A 2_766 . 119.5 no
C9 C12 H12A . . 119.5 no
O7 C13 O8 . . 122.0(5) no
O7 C13 C14 . . 118.7(5) no
O8 C13 C14 . . 119.3(5) no
O7 C13 Pb2 . . 60.6(3) no
O8 C13 Pb2 . . 61.6(3) no
C14 C13 Pb2 . . 174.3(4) no
C16 C14 C15 . . 119.8(5) no
C16 C14 C13 . . 120.4(5) no
C15 C14 C13 . . 119.8(5) no
C16 C15 C14 2_675 . 119.9(5) no
C16 C15 H15A 2_675 . 120.1 no
C14 C15 H15A . . 120.1 no
C15 C16 C14 2_675 . 120.3(5) no
C15 C16 H16A 2_675 . 119.8 no
C14 C16 H16A . . 119.8 no
O9 C17 N1 . . 124.3(7) no
O9 C17 C18 . . 127.7(7) no
N1 C17 C18 . . 108.0(6) no
C19 C18 C17 . . 106.8(6) no
C19 C18 H18A . . 110.4 no
C17 C18 H18A . . 110.4 no
C19 C18 H18B . . 110.4 no
C17 C18 H18B . . 110.4 no
H18A C18 H18B . . 108.6 no
C18 C19 C20 . . 106.0(7) no
C18 C19 H19A . . 110.5 no
C20 C19 H19A . . 110.5 no
C18 C19 H19B . . 110.5 no
C20 C19 H19B . . 110.5 no
H19A C19 H19B . . 108.7 no
N1 C20 C19 . . 105.6(6) no
N1 C20 H20A . . 110.6 no
C19 C20 H20A . . 110.6 no
N1 C20 H20B . . 110.6 no
C19 C20 H20B . . 110.6 no
H20A C20 H20B . . 108.7 no
N1 C21 H21A . . 109.5 no
N1 C21 H21B . . 109.5 no
H21A C21 H21B . . 109.5 no
N1 C21 H21C . . 109.5 no
H21A C21 H21C . . 109.5 no
H21B C21 H21C . . 109.5 no
O10 C22 N2 . . 126.1(7) no
O10 C22 C23 . . 124.7(6) no
N2 C22 C23 . . 109.2(6) no
C24 C23 C22 . . 104.9(7) no
C24 C23 H23A . . 110.8 no
C22 C23 H23A . . 110.8 no
C24 C23 H23B . . 110.8 no
C22 C23 H23B . . 110.8 no
H23A C23 H23B . . 108.8 no
C23 C24 C25 . . 107.0(7) no
C23 C24 H24A . . 110.3 no
C25 C24 H24A . . 110.3 no
C23 C24 H24B . . 110.3 no
C25 C24 H24B . . 110.3 no
H24A C24 H24B . . 108.6 no
N2 C25 C24 . . 102.9(6) no
N2 C25 H25A . . 111.2 no
C24 C25 H25A . . 111.2 no
N2 C25 H25B . . 111.2 no
C24 C25 H25B . . 111.2 no
H25A C25 H25B . . 109.1 no
N2 C26 H26A . . 109.5 no
N2 C26 H26B . . 109.5 no
H26A C26 H26B . . 109.5 no
N2 C26 H26C . . 109.5 no
H26A C26 H26C . . 109.5 no
H26B C26 H26C . . 109.5 no
C17 N1 C21 . . 123.9(6) no
C17 N1 C20 . . 113.6(6) no
C21 N1 C20 . . 122.5(6) no
C22 N2 C25 . . 115.8(7) no
C22 N2 C26 . . 122.9(7) no
C25 N2 C26 . . 121.2(7) no

loop_
_geom_bond_atom_site_label_1
_geom_bond_atom_site_label_2
_geom_bond_site_symmetry_2
_geom_bond_distance
_geom_bond_publ_flag
Pb1 O2 . 2.381(4) yes
Pb1 O5 . 2.410(4) yes
Pb1 O6 . 2.461(4) yes
Pb1 O3 1_565 2.486(4) yes
Pb1 O9 . 2.633(5) yes
Pb1 C11 . 2.779(6) no
Pb2 O7 . 2.434(4) yes
Pb2 O8 . 2.456(4) yes
Pb2 O4 1_465 2.494(4) yes
Pb2 O1 . 2.552(4) yes
Pb2 O10 . 2.657(5) yes
Pb2 O3 1_465 2.660(4) yes
Pb2 C13 . 2.791(6) no
O1 C7 . 1.260(7) no
O2 C7 . 1.256(7) no
O3 C8 . 1.271(7) no
O3 Pb1 1_545 2.486(4) yes
O3 Pb2 1_645 2.660(4) yes
O4 C8 . 1.243(7) no
O4 Pb2 1_645 2.494(4) yes
O5 C11 . 1.257(7) no
O6 C11 . 1.255(7) no
O7 C13 . 1.256(7) no
O8 C13 . 1.259(7) no
O9 C17 . 1.224(8) no
O10 C22 . 1.236(8) no
C1 C2 . 1.381(8) no
C1 C6 . 1.388(8) no
C1 C7 . 1.496(7) no
C2 C3 . 1.384(8) no
C2 H2A . 0.9400 no
C3 C4 . 1.386(8) no
C3 H3A . 0.9400 no
C4 C5 . 1.377(8) no
C4 C8 . 1.488(7) no
C5 C6 . 1.369(8) no
C5 H5A . 0.9400 no
C6 H6A . 0.9400 no
C9 C10 . 1.388(8) no
C9 C12 . 1.388(8) no
C9 C11 . 1.495(8) no
C10 C12 2_766 1.365(8) no
C10 H10A . 0.9400 no
C12 C10 2_766 1.365(8) no
C12 H12A . 0.9400 no
C13 C14 . 1.496(8) no
C14 C16 . 1.388(8) no
C14 C15 . 1.400(8) no
C15 C16 2_675 1.374(8) no
C15 H15A . 0.9400 no
C16 C15 2_675 1.374(8) no
C16 H16A . 0.9400 no
C17 N1 . 1.341(8) no
C17 C18 . 1.500(10) no
C18 C19 . 1.485(11) no
C18 H18A . 0.9800 no
C18 H18B . 0.9800 no
C19 C20 . 1.503(12) no
C19 H19A . 0.9800 no
C19 H19B . 0.9800 no
C20 N1 . 1.445(9) no
C20 H20A . 0.9800 no
C20 H20B . 0.9800 no
C21 N1 . 1.437(10) no
C21 H21A . 0.9700 no
C21 H21B . 0.9700 no
C21 H21C . 0.9700 no
C22 N2 . 1.306(9) no
C22 C23 . 1.499(9) no
C23 C24 . 1.482(10) no
C23 H23A . 0.9800 no
C23 H23B . 0.9800 no
C24 C25 . 1.533(13) no
C24 H24A . 0.9800 no
C24 H24B . 0.9800 no
C25 N2 . 1.427(10) no
C25 H25A . 0.9800 no
C25 H25B . 0.9800 no
C26 N2 . 1.448(10) no
C26 H26A . 0.9700 no
C26 H26B . 0.9700 no
C26 H26C . 0.9700 no

loop_
_geom_torsion_atom_site_label_1
_geom_torsion_atom_site_label_2
_geom_torsion_atom_site_label_3
_geom_torsion_atom_site_label_4
_geom_torsion_site_symmetry_1
_geom_torsion_site_symmetry_4
_geom_torsion
_geom_torsion_publ_flag
O7 Pb2 O1 C7 . . -29.7(5) no
O8 Pb2 O1 C7 . . -20.0(5) no
O4 Pb2 O1 C7 1_465 . -99.9(5) no
O10 Pb2 O1 C7 . . 60.1(5) no
O3 Pb2 O1 C7 1_465 . -132.8(4) no
C13 Pb2 O1 C7 . . -26.5(5) no
O5 Pb1 O2 C7 . . 132.5(4) no
O6 Pb1 O2 C7 . . 76.9(4) no
O3 Pb1 O2 C7 1_565 . -153.0(4) no
O9 Pb1 O2 C7 . . 125.2(4) no
C11 Pb1 O2 C7 . . 104.3(4) no
O2 Pb1 O5 C11 . . -85.8(3) no
O6 Pb1 O5 C11 . . 1.2(3) no
O3 Pb1 O5 C11 1_565 . -170.1(4) no
O9 Pb1 O5 C11 . . 90.7(4) no
O2 Pb1 O6 C11 . . 76.2(3) no
O5 Pb1 O6 C11 . . -1.2(3) no
O3 Pb1 O6 C11 1_565 . 9.0(4) no
O9 Pb1 O6 C11 . . -83.2(4) no
O8 Pb2 O7 C13 . . 2.7(3) no
O4 Pb2 O7 C13 1_465 . -86.6(3) no
O1 Pb2 O7 C13 . . 172.8(4) no
O10 Pb2 O7 C13 . . 81.0(3) no
O3 Pb2 O7 C13 1_465 . -53.6(4) no
O7 Pb2 O8 C13 . . -2.7(3) no
O4 Pb2 O8 C13 1_465 . 73.5(3) no
O1 Pb2 O8 C13 . . -14.3(4) no
O10 Pb2 O8 C13 . . -100.0(4) no
O3 Pb2 O8 C13 1_465 . 125.0(4) no
O2 Pb1 O9 C17 . . 33.1(10) no
O5 Pb1 O9 C17 . . 26.1(8) no
O6 Pb1 O9 C17 . . 80.3(8) no
O3 Pb1 O9 C17 1_565 . -44.8(8) no
C11 Pb1 O9 C17 . . 53.3(8) no
O7 Pb2 O10 C22 . . -134.2(5) no
O8 Pb2 O10 C22 . . -81.4(5) no
O4 Pb2 O10 C22 1_465 . -99.5(6) no
O1 Pb2 O10 C22 . . 152.8(5) no
O3 Pb2 O10 C22 1_465 . -15.4(6) no
C13 Pb2 O10 C22 . . -107.8(5) no
C6 C1 C2 C3 . . -2.6(9) no
C7 C1 C2 C3 . . 177.5(5) no
C1 C2 C3 C4 . . 2.0(9) no
C2 C3 C4 C5 . . 0.6(9) no
C2 C3 C4 C8 . . 178.1(5) no
C3 C4 C5 C6 . . -2.6(9) no
C8 C4 C5 C6 . . 179.9(5) no
C4 C5 C6 C1 . . 2.0(9) no
C2 C1 C6 C5 . . 0.6(9) no
C7 C1 C6 C5 . . -179.6(5) no
Pb1 O2 C7 O1 . . 7.5(7) no
Pb1 O2 C7 C1 . . -171.6(4) no
Pb2 O1 C7 O2 . . 83.5(7) no
Pb2 O1 C7 C1 . . -97.5(6) no
C2 C1 C7 O2 . . 26.5(8) no
C6 C1 C7 O2 . . -153.3(6) no
C2 C1 C7 O1 . . -152.6(6) no
C6 C1 C7 O1 . . 27.6(8) no
Pb2 O4 C8 O3 1_645 . 2.6(6) no
Pb2 O4 C8 C4 1_645 . -176.6(4) no
Pb1 O3 C8 O4 1_545 . 106.9(6) no
Pb2 O3 C8 O4 1_645 . -2.4(6) no
Pb1 O3 C8 C4 1_545 . -73.9(6) no
Pb2 O3 C8 C4 1_645 . 176.8(4) no
C5 C4 C8 O4 . . 172.7(6) no
C3 C4 C8 O4 . . -4.8(8) no
C5 C4 C8 O3 . . -6.5(8) no
C3 C4 C8 O3 . . 176.0(5) no
C12 C9 C10 C12 . 2_766 -0.7(10) no
C11 C9 C10 C12 . 2_766 177.8(5) no
Pb1 O6 C11 O5 . . 2.2(6) no
Pb1 O6 C11 C9 . . -177.9(5) no
Pb1 O5 C11 O6 . . -2.2(6) no
Pb1 O5 C11 C9 . . 177.9(4) no
C10 C9 C11 O6 . . -175.2(6) no
C12 C9 C11 O6 . . 3.2(8) no
C10 C9 C11 O5 . . 4.7(8) no
C12 C9 C11 O5 . . -176.8(5) no
O2 Pb1 C11 O6 . . -96.6(4) no
O5 Pb1 C11 O6 . . 177.9(6) no
O3 Pb1 C11 O6 1_565 . -172.6(3) no
O9 Pb1 C11 O6 . . 93.2(4) no
O2 Pb1 C11 O5 . . 85.5(3) no
O6 Pb1 C11 O5 . . -177.9(6) no
O3 Pb1 C11 O5 1_565 . 9.5(3) no
O9 Pb1 C11 O5 . . -84.7(3) no
C10 C9 C12 C10 . 2_766 0.7(10) no
C11 C9 C12 C10 . 2_766 -177.8(6) no
Pb2 O7 C13 O8 . . -5.0(6) no
Pb2 O7 C13 C14 . . 173.6(4) no
Pb2 O8 C13 O7 . . 4.9(6) no
Pb2 O8 C13 C14 . . -173.6(5) no
O8 Pb2 C13 O7 . . -175.2(6) no
O4 Pb2 C13 O7 1_465 . 84.9(3) no
O1 Pb2 C13 O7 . . -6.9(4) no
O10 Pb2 C13 O7 . . -98.2(3) no
O3 Pb2 C13 O7 1_465 . 131.2(3) no
O7 Pb2 C13 O8 . . 175.2(6) no
O4 Pb2 C13 O8 1_465 . -99.9(4) no
O1 Pb2 C13 O8 . . 168.3(3) no
O10 Pb2 C13 O8 . . 77.0(3) no
O3 Pb2 C13 O8 1_465 . -53.6(3) no
O7 C13 C14 C16 . . 169.3(5) no
O8 C13 C14 C16 . . -12.2(8) no
O7 C13 C14 C15 . . -11.3(8) no
O8 C13 C14 C15 . . 167.3(5) no
C16 C14 C15 C16 . 2_675 1.0(9) no
C13 C14 C15 C16 . 2_675 -178.5(5) no
C15 C14 C16 C15 . 2_675 -1.0(9) no
C13 C14 C16 C15 . 2_675 178.5(5) no
Pb1 O9 C17 N1 . . 150.4(6) no
Pb1 O9 C17 C18 . . -31.4(12) no
O9 C17 C18 C19 . . -179.1(8) no
N1 C17 C18 C19 . . -0.6(8) no
C17 C18 C19 C20 . . 0.0(9) no
C18 C19 C20 N1 . . 0.6(9) no
Pb2 O10 C22 N2 . . -159.4(6) no
Pb2 O10 C22 C23 . . 22.1(9) no
O10 C22 C23 C24 . . 178.9(7) no
N2 C22 C23 C24 . . 0.1(8) no
C22 C23 C24 C25 . . 3.0(9) no
C23 C24 C25 N2 . . -4.8(9) no
O9 C17 N1 C21 . . 0.0(11) no
C18 C17 N1 C21 . . -178.5(6) no
O9 C17 N1 C20 . . 179.6(7) no
C18 C17 N1 C20 . . 1.1(8) no
C19 C20 N1 C17 . . -1.1(9) no
C19 C20 N1 C21 . . 178.5(7) no
O10 C22 N2 C25 . . 177.7(7) no
C23 C22 N2 C25 . . -3.6(9) no
O10 C22 N2 C26 . . 1.5(12) no
C23 C22 N2 C26 . . -179.8(7) no
C24 C25 N2 C22 . . 5.3(9) no
C24 C25 N2 C26 . . -178.4(7) no
